data_8102689
loop_
_publ_author_name
'Wolfgang Frey'
'Alevtina Baskakova'
'Volker J\"ager'

_publ_section_title
;
 Crystal structure of (2S,3S)-3-(1-adamantyl)-3-aminopropane-1,2-diol
 hydrochloride monohydrate, [C13H24NO2]Cl &#x00B7; H2O
;
_journal_issue 2
_journal_name_full 'Zeitschrift f\"ur Kristallographie - New Crystal Structures'
_journal_page_first 247
_journal_volume 225
_journal_year 2010
_chemical_absolute_configuration ad
_chemical_formula_moiety 'C13 H24 N O3, Cl, H2 O'
_chemical_formula_sum 'C13 H26 Cl N O3'
_chemical_formula_weight 279.80
_chemical_name_systematic
; 
(2S,3S)-3-(1-Adamantyl)-3-aminopropane-1,2-diol hydrochloride monohydrate,
C~13~H~24~ClNO~2~ H~2~O

;
_space_group_IT_number 19
_symmetry_cell_setting orthorhombic
_symmetry_space_group_name_Hall 'P 2ac 2ab'
_symmetry_space_group_name_H-M 'P 21 21 21'
_atom_sites_solution_hydrogens geom
_atom_sites_solution_primary direct
_atom_sites_solution_secondary difmap
_audit_creation_method SHELXL-97
_cell_angle_alpha 90.00
_cell_angle_beta 90.00
_cell_angle_gamma 90.00
_cell_formula_units_Z 4
_cell_length_a 6.532(2)
_cell_length_b 6.7460(17)
_cell_length_c 32.690(9)
_cell_measurement_reflns_used 34
_cell_measurement_temperature 293(2)
_cell_measurement_theta_max 12
_cell_measurement_theta_min 8
_cell_volume 1440.5(7)
_computing_cell_refinement 'Siemens P3/PC Data Collection System'
_computing_data_collection 'Siemens P3/PC Data Collection System'
_computing_data_reduction 'SHELXTL-plus, XDISK (Sheldrick, 1991)'
_computing_molecular_graphics 'SHELXTL-plus, XP (Sheldrick, 1991)'
_computing_structure_refinement 'SHELXL-97 (Sheldrick, 1997)'
_computing_structure_solution 'SHELXS-97 (Sheldrick, 1990)'
_diffrn_ambient_temperature 293(2)
_diffrn_measured_fraction_theta_full 0.997
_diffrn_measured_fraction_theta_max 0.997
_diffrn_measurement_device_type 'Nicolet P3'
_diffrn_measurement_method Wyckoff-Scan
_diffrn_radiation_monochromator graphite
_diffrn_radiation_source 'fine-focus sealed tube'
_diffrn_radiation_type MoK\a
_diffrn_radiation_wavelength 0.71073
_diffrn_reflns_av_R_equivalents 0.1062
_diffrn_reflns_av_sigmaI/netI 0.1039
_diffrn_reflns_limit_h_max 7
_diffrn_reflns_limit_h_min -7
_diffrn_reflns_limit_k_max 8
_diffrn_reflns_limit_k_min -8
_diffrn_reflns_limit_l_max 38
_diffrn_reflns_limit_l_min -38
_diffrn_reflns_number 5918
_diffrn_reflns_theta_full 24.97
_diffrn_reflns_theta_max 24.97
_diffrn_reflns_theta_min 2.49
_diffrn_standards_decay_% 5
_diffrn_standards_interval_count 50
_diffrn_standards_number 3
_exptl_absorpt_coefficient_mu 0.267
_exptl_absorpt_correction_type none
_exptl_crystal_colour colourless
_exptl_crystal_density_diffrn 1.290
_exptl_crystal_density_method 'not measured'
_exptl_crystal_description block
_exptl_crystal_F_000 608
_exptl_crystal_size_max 0.40
_exptl_crystal_size_mid 0.25
_exptl_crystal_size_min 0.15
_refine_diff_density_max 0.428
_refine_diff_density_min -0.795
_refine_diff_density_rms 0.090
_refine_ls_abs_structure_details 'Flack H D (1983), Acta Cryst. A39, 876-881'
_refine_ls_abs_structure_Flack 0.20(19)
_refine_ls_extinction_method none
_refine_ls_goodness_of_fit_ref 1.106
_refine_ls_hydrogen_treatment mixed
_refine_ls_matrix_type full
_refine_ls_number_parameters 174
_refine_ls_number_reflns 2514
_refine_ls_number_restraints 4
_refine_ls_restrained_S_all 1.106
_refine_ls_R_factor_all 0.1120
_refine_ls_R_factor_gt 0.0764
_refine_ls_shift/su_max 0.000
_refine_ls_shift/su_mean 0.000
_refine_ls_structure_factor_coef Fsqd
_refine_ls_weighting_details 'calc w=1/[\s^2^(Fo^2^)+(0.0959P)^2^+0.0134P] where P=(Fo^2^+2Fc^2^)/3'
_refine_ls_weighting_scheme calc
_refine_ls_wR_factor_gt 0.1712
_refine_ls_wR_factor_ref 0.1867
_reflns_number_gt 1825
_reflns_number_total 2514
_reflns_threshold_expression >2sigma(I)
_cod_data_source_file 1267-2954.cff
_cod_data_source_block wf1556AB
_cod_original_cell_volume 1440.4(7)
_cod_database_code 8102689

loop_
_symmetry_equiv_pos_as_xyz
'x, y, z'
'-x+1/2, -y, z+1/2'
'-x, y+1/2, -z+1/2'
'x+1/2, -y+1/2, -z'

loop_
_atom_site_label
_atom_site_type_symbol
_atom_site_fract_x
_atom_site_fract_y
_atom_site_fract_z
_atom_site_U_iso_or_equiv
_atom_site_adp_type
_atom_site_occupancy
_atom_site_symmetry_multiplicity
_atom_site_calc_flag
_atom_site_refinement_flags
_atom_site_disorder_assembly
_atom_site_disorder_group
Cl1 Cl 0.7074(2) 0.77752(18) 0.89891(4) 0.0411(4) Uani 1 1 d . . .
O1 O 1.2903(7) 0.0040(5) 0.99841(10) 0.0400(9) Uani 1 1 d . . .
H1 H 1.4132 -0.0047 1.0032 0.060 Uiso 1 1 calc RD . .
N1 N 1.0217(7) 0.4544(5) 0.92844(13) 0.0281(10) Uani 1 1 d . . .
H1C H 0.9662 0.4346 0.9530 0.042 Uiso 1 1 calc R . .
H1D H 0.9422 0.5353 0.9140 0.042 Uiso 1 1 calc R . .
H1E H 1.1451 0.5086 0.9314 0.042 Uiso 1 1 calc R . .
C1 C 1.2561(9) 0.1562(7) 0.96927(15) 0.0337(13) Uani 1 1 d . . .
H1A H 1.3834 0.1853 0.9552 0.040 Uiso 1 1 calc R . .
H1B H 1.2125 0.2756 0.9833 0.040 Uiso 1 1 calc R . .
O2 O 0.9160(6) 0.0483(5) 0.96083(11) 0.0376(9) Uani 1 1 d . . .
H2A H 0.8281 0.0060 0.9452 0.056 Uiso 1 1 calc R . .
C2 C 1.0953(8) 0.0983(7) 0.93816(14) 0.0277(12) Uani 1 1 d . . .
H2 H 1.1426 -0.0205 0.9237 0.033 Uiso 1 1 calc R . .
C3 C 1.0417(7) 0.2571(6) 0.90625(13) 0.0260(10) Uani 1 1 d . . .
H3 H 0.9034 0.2245 0.8968 0.031 Uiso 1 1 calc R . .
C4 C 1.1728(7) 0.2734(7) 0.86732(13) 0.0239(10) Uani 1 1 d . . .
C5 C 1.1236(10) 0.0913(8) 0.84038(17) 0.0393(14) Uani 1 1 d . . .
H5A H 1.1615 -0.0287 0.8549 0.047 Uiso 1 1 calc R . .
H5B H 0.9776 0.0865 0.8351 0.047 Uiso 1 1 calc R . .
C6 C 1.2380(11) 0.0999(8) 0.80001(18) 0.0462(17) Uani 1 1 d . . .
H6 H 1.2039 -0.0173 0.7837 0.055 Uiso 1 1 calc R . .
C7 C 1.4674(12) 0.1039(11) 0.8080(2) 0.062(2) Uani 1 1 d . . .
H7A H 1.5411 0.1107 0.7823 0.075 Uiso 1 1 calc R . .
H7B H 1.5088 -0.0160 0.8221 0.075 Uiso 1 1 calc R . .
C8 C 1.5177(9) 0.2861(11) 0.83429(16) 0.0526(16) Uani 1 1 d . . .
H8 H 1.6653 0.2890 0.8396 0.063 Uiso 1 1 calc R . .
C9 C 1.4043(7) 0.2765(9) 0.87485(15) 0.0373(13) Uani 1 1 d . . .
H9A H 1.4398 0.3907 0.8914 0.045 Uiso 1 1 calc R . .
H9B H 1.4446 0.1580 0.8896 0.045 Uiso 1 1 calc R . .
C10 C 1.1174(10) 0.4613(7) 0.84276(17) 0.0382(14) Uani 1 1 d . . .
H10A H 0.9712 0.4632 0.8375 0.046 Uiso 1 1 calc R . .
H10B H 1.1514 0.5780 0.8587 0.046 Uiso 1 1 calc R . .
C11 C 1.2335(11) 0.4669(8) 0.80200(18) 0.0474(17) Uani 1 1 d . . .
H11 H 1.1954 0.5875 0.7871 0.057 Uiso 1 1 calc R . .
C12 C 1.1773(9) 0.2878(9) 0.77629(16) 0.0462(14) Uani 1 1 d . . .
H12A H 1.2491 0.2923 0.7503 0.055 Uiso 1 1 calc R . .
H12B H 1.0313 0.2872 0.7709 0.055 Uiso 1 1 calc R . .
C13 C 1.4585(11) 0.4708(10) 0.8104(2) 0.0547(19) Uani 1 1 d . . .
H13A H 1.4930 0.5883 0.8260 0.066 Uiso 1 1 calc R . .
H13B H 1.5335 0.4750 0.7847 0.066 Uiso 1 1 calc R . .
O1W O 1.3819(6) -0.3530(5) 0.96141(13) 0.0392(10) Uani 1 1 d D . .
H1W H 1.495(5) -0.339(12) 0.9463(14) 0.09(3) Uiso 1 1 d D . .
H2W H 1.419(8) -0.382(9) 0.9871(7) 0.06(2) Uiso 1 1 d D . .

loop_
_atom_site_aniso_label
_atom_site_aniso_U_11
_atom_site_aniso_U_22
_atom_site_aniso_U_33
_atom_site_aniso_U_23
_atom_site_aniso_U_13
_atom_site_aniso_U_12
Cl1 0.0436(7) 0.0279(6) 0.0519(7) 0.0024(6) -0.0080(6) -0.0008(6)
O1 0.062(2) 0.0240(16) 0.0342(18) 0.0057(15) -0.018(2) 0.006(2)
N1 0.034(2) 0.018(2) 0.032(2) 0.0025(17) 0.004(2) 0.0038(18)
C1 0.049(3) 0.020(2) 0.032(3) 0.0065(19) -0.004(3) -0.002(2)
O2 0.047(2) 0.0315(19) 0.034(2) -0.0003(17) 0.0042(18) -0.0112(18)
C2 0.038(3) 0.015(2) 0.030(3) 0.004(2) 0.005(2) -0.001(2)
C3 0.031(2) 0.017(2) 0.031(2) -0.006(2) 0.0002(19) -0.004(2)
C4 0.030(3) 0.020(2) 0.021(2) 0.003(2) -0.0051(18) -0.005(2)
C5 0.056(4) 0.020(3) 0.043(3) -0.010(2) -0.005(3) -0.007(2)
C6 0.067(5) 0.027(3) 0.044(3) -0.009(3) 0.006(3) -0.005(3)
C7 0.080(6) 0.059(4) 0.048(4) -0.006(3) 0.010(4) 0.032(4)
C8 0.036(3) 0.088(5) 0.034(3) -0.003(4) 0.001(2) 0.002(4)
C9 0.035(3) 0.047(3) 0.029(3) -0.003(3) -0.005(2) 0.000(3)
C10 0.051(4) 0.024(3) 0.040(3) 0.009(2) 0.000(3) 0.012(3)
C11 0.071(5) 0.032(3) 0.040(3) 0.018(2) -0.006(3) 0.002(3)
C12 0.051(3) 0.056(4) 0.032(3) 0.003(3) -0.009(3) -0.003(3)
C13 0.067(5) 0.060(4) 0.037(4) -0.009(3) 0.014(3) -0.024(4)
O1W 0.047(2) 0.0218(18) 0.049(2) 0.0028(17) -0.008(2) 0.0016(17)

loop_
_atom_type_symbol
_atom_type_description
_atom_type_scat_dispersion_real
_atom_type_scat_dispersion_imag
_atom_type_scat_source
C C 0.0033 0.0016 'International Tables Vol C Tables 4.2.6.8 and 6.1.1.4'
H H 0.0000 0.0000 'International Tables Vol C Tables 4.2.6.8 and 6.1.1.4'
N N 0.0061 0.0033 'International Tables Vol C Tables 4.2.6.8 and 6.1.1.4'
O O 0.0106 0.0060 'International Tables Vol C Tables 4.2.6.8 and 6.1.1.4'
Cl Cl 0.1484 0.1585 'International Tables Vol C Tables 4.2.6.8 and 6.1.1.4'

loop_
_geom_angle_atom_site_label_1
_geom_angle_atom_site_label_2
_geom_angle_atom_site_label_3
_geom_angle
_geom_angle_site_symmetry_1
_geom_angle_site_symmetry_3
_geom_angle_publ_flag
C1 O1 H1 109.5 . . ?
C3 N1 H1C 109.5 . . ?
C3 N1 H1D 109.5 . . ?
H1C N1 H1D 109.5 . . ?
C3 N1 H1E 109.5 . . ?
H1C N1 H1E 109.5 . . ?
H1D N1 H1E 109.5 . . ?
O1 C1 C2 112.0(4) . . ?
O1 C1 H1A 109.2 . . ?
C2 C1 H1A 109.2 . . ?
O1 C1 H1B 109.2 . . ?
C2 C1 H1B 109.2 . . ?
H1A C1 H1B 107.9 . . ?
C2 O2 H2A 109.5 . . ?
O2 C2 C1 106.4(4) . . ?
O2 C2 C3 109.3(4) . . ?
C1 C2 C3 115.8(4) . . ?
O2 C2 H2 108.4 . . ?
C1 C2 H2 108.4 . . ?
C3 C2 H2 108.4 . . ?
N1 C3 C2 107.8(3) . . ?
N1 C3 C4 112.3(4) . . ?
C2 C3 C4 119.0(4) . . ?
N1 C3 H3 105.5 . . ?
C2 C3 H3 105.5 . . ?
C4 C3 H3 105.5 . . ?
C9 C4 C3 114.7(4) . . ?
C9 C4 C10 107.7(5) . . ?
C3 C4 C10 111.0(4) . . ?
C9 C4 C5 107.9(5) . . ?
C3 C4 C5 107.4(4) . . ?
C10 C4 C5 107.9(4) . . ?
C6 C5 C4 111.3(4) . . ?
C6 C5 H5A 109.4 . . ?
C4 C5 H5A 109.4 . . ?
C6 C5 H5B 109.4 . . ?
C4 C5 H5B 109.4 . . ?
H5A C5 H5B 108.0 . . ?
C5 C6 C7 109.7(6) . . ?
C5 C6 C12 110.1(5) . . ?
C7 C6 C12 109.0(6) . . ?
C5 C6 H6 109.4 . . ?
C7 C6 H6 109.4 . . ?
C12 C6 H6 109.4 . . ?
C6 C7 C8 108.7(5) . . ?
C6 C7 H7A 109.9 . . ?
C8 C7 H7A 109.9 . . ?
C6 C7 H7B 109.9 . . ?
C8 C7 H7B 109.9 . . ?
H7A C7 H7B 108.3 . . ?
C9 C8 C13 111.1(5) . . ?
C9 C8 C7 110.5(6) . . ?
C13 C8 C7 108.3(5) . . ?
C9 C8 H8 109.0 . . ?
C13 C8 H8 109.0 . . ?
C7 C8 H8 109.0 . . ?
C8 C9 C4 110.0(4) . . ?
C8 C9 H9A 109.7 . . ?
C4 C9 H9A 109.7 . . ?
C8 C9 H9B 109.7 . . ?
C4 C9 H9B 109.7 . . ?
H9A C9 H9B 108.2 . . ?
C11 C10 C4 110.9(4) . . ?
C11 C10 H10A 109.5 . . ?
C4 C10 H10A 109.5 . . ?
C11 C10 H10B 109.5 . . ?
C4 C10 H10B 109.5 . . ?
H10A C10 H10B 108.1 . . ?
C13 C11 C12 110.7(6) . . ?
C13 C11 C10 109.1(5) . . ?
C12 C11 C10 110.0(5) . . ?
C13 C11 H11 109.0 . . ?
C12 C11 H11 109.0 . . ?
C10 C11 H11 109.0 . . ?
C11 C12 C6 108.4(4) . . ?
C11 C12 H12A 110.0 . . ?
C6 C12 H12A 110.0 . . ?
C11 C12 H12B 110.0 . . ?
C6 C12 H12B 110.0 . . ?
H12A C12 H12B 108.4 . . ?
C11 C13 C8 109.2(5) . . ?
C11 C13 H13A 109.8 . . ?
C8 C13 H13A 109.8 . . ?
C11 C13 H13B 109.8 . . ?
C8 C13 H13B 109.8 . . ?
H13A C13 H13B 108.3 . . ?
H1W O1W H2W 108.3(17) . . ?

loop_
_geom_bond_atom_site_label_1
_geom_bond_atom_site_label_2
_geom_bond_distance
_geom_bond_site_symmetry_2
_geom_bond_publ_flag
O1 C1 1.418(5) . ?
O1 H1 0.8200 . ?
N1 C3 1.521(5) . ?
N1 H1C 0.8900 . ?
N1 H1D 0.8900 . ?
N1 H1E 0.8900 . ?
C1 C2 1.513(7) . ?
C1 H1A 0.9700 . ?
C1 H1B 0.9700 . ?
O2 C2 1.427(6) . ?
O2 H2A 0.8200 . ?
C2 C3 1.535(6) . ?
C2 H2 0.9800 . ?
C3 C4 1.538(6) . ?
C3 H3 0.9800 . ?
C4 C9 1.532(6) . ?
C4 C10 1.544(6) . ?
C4 C5 1.545(6) . ?
C5 C6 1.517(8) . ?
C5 H5A 0.9700 . ?
C5 H5B 0.9700 . ?
C6 C7 1.522(11) . ?
C6 C12 1.538(8) . ?
C6 H6 0.9800 . ?
C7 C8 1.536(10) . ?
C7 H7A 0.9700 . ?
C7 H7B 0.9700 . ?
C8 C9 1.520(7) . ?
C8 C13 1.521(9) . ?
C8 H8 0.9800 . ?
C9 H9A 0.9700 . ?
C9 H9B 0.9700 . ?
C10 C11 1.533(8) . ?
C10 H10A 0.9700 . ?
C10 H10B 0.9700 . ?
C11 C13 1.495(10) . ?
C11 C12 1.517(8) . ?
C11 H11 0.9800 . ?
C12 H12A 0.9700 . ?
C12 H12B 0.9700 . ?
C13 H13A 0.9700 . ?
C13 H13B 0.9700 . ?
O1W H1W 0.896(10) . ?
O1W H2W 0.895(10) . ?

loop_
_geom_torsion_atom_site_label_1
_geom_torsion_atom_site_label_2
_geom_torsion_atom_site_label_3
_geom_torsion_atom_site_label_4
_geom_torsion
_geom_torsion_site_symmetry_1
_geom_torsion_site_symmetry_2
_geom_torsion_site_symmetry_3
_geom_torsion_site_symmetry_4
_geom_torsion_publ_flag
O1 C1 C2 O2 56.1(5) . . . . ?
O1 C1 C2 C3 177.7(4) . . . . ?
O2 C2 C3 N1 76.3(5) . . . . ?
C1 C2 C3 N1 -43.7(5) . . . . ?
O2 C2 C3 C4 -154.3(4) . . . . ?
C1 C2 C3 C4 85.7(5) . . . . ?
N1 C3 C4 C9 78.9(6) . . . . ?
C2 C3 C4 C9 -48.5(6) . . . . ?
N1 C3 C4 C10 -43.5(5) . . . . ?
C2 C3 C4 C10 -170.8(4) . . . . ?
N1 C3 C4 C5 -161.2(4) . . . . ?
C2 C3 C4 C5 71.5(5) . . . . ?
C9 C4 C5 C6 -58.9(6) . . . . ?
C3 C4 C5 C6 177.0(5) . . . . ?
C10 C4 C5 C6 57.2(6) . . . . ?
C4 C5 C6 C7 60.0(7) . . . . ?
C4 C5 C6 C12 -59.9(6) . . . . ?
C5 C6 C7 C8 -59.0(7) . . . . ?
C12 C6 C7 C8 61.5(7) . . . . ?
C6 C7 C8 C9 60.0(7) . . . . ?
C6 C7 C8 C13 -61.8(7) . . . . ?
C13 C8 C9 C4 59.5(7) . . . . ?
C7 C8 C9 C4 -60.7(7) . . . . ?
C3 C4 C9 C8 178.2(5) . . . . ?
C10 C4 C9 C8 -57.7(6) . . . . ?
C5 C4 C9 C8 58.5(6) . . . . ?
C9 C4 C10 C11 59.1(6) . . . . ?
C3 C4 C10 C11 -174.6(5) . . . . ?
C5 C4 C10 C11 -57.1(6) . . . . ?
C4 C10 C11 C13 -61.0(7) . . . . ?
C4 C10 C11 C12 60.6(6) . . . . ?
C13 C11 C12 C6 60.1(6) . . . . ?
C10 C11 C12 C6 -60.5(6) . . . . ?
C5 C6 C12 C11 60.4(6) . . . . ?
C7 C6 C12 C11 -59.9(6) . . . . ?
C12 C11 C13 C8 -61.5(6) . . . . ?
C10 C11 C13 C8 59.7(6) . . . . ?
C9 C8 C13 C11 -60.1(7) . . . . ?
C7 C8 C13 C11 61.4(6) . . . . ?
